data_4023841
loop_
_publ_author_name
'Ziyad F. Al-Rashid'
'Whitney L. Johnson'
'Richard P. Hsung'
'Yonggang Wei'
'Pei-Yuan Yao'
'Renhei Liu'
'Kang Zhao'

_publ_section_title
;
 Synthesis of \a-Keto-Imides via Oxidation of Ynamides
;
_journal_name_full 'Journal of Organic Chemistry'
_journal_page_first 8780
_journal_page_last 8784
_journal_paper_doi 10.1021/jo8015067
_journal_volume 73
_journal_year 2008
_chemical_formula_moiety 'C18 H15 N O5'
_chemical_formula_sum 'C18 H15 N O5'
_chemical_formula_weight 325.31
_chemical_name_systematic
; 
 ? 
;
_space_group_IT_number 4
_symmetry_cell_setting monoclinic
_symmetry_space_group_name_Hall 'P 2yb'
_symmetry_space_group_name_H-M 'P 1 21 1'
_atom_sites_solution_hydrogens geom
_atom_sites_solution_primary direct
_atom_sites_solution_secondary difmap
_audit_creation_method SHELXL-97
_cell_angle_alpha 90.00
_cell_angle_beta 102.904(6)
_cell_angle_gamma 90.00
_cell_formula_units_Z 4
_cell_length_a 13.3412(13)
_cell_length_b 8.657(3)
_cell_length_c 14.001(6)
_cell_measurement_reflns_used 4537
_cell_measurement_temperature 113(2)
_cell_measurement_theta_max 27.9
_cell_measurement_theta_min 1.6
_cell_volume 1576.3(9)
_computing_cell_refinement CrystalClear
_computing_data_collection CrystalClear
_computing_data_reduction CrystalClear
_computing_publication_material 'CrystalStructure 3.7.0'
_computing_structure_refinement 'SHELXL-97 (Sheldrick, 1997)'
_computing_structure_solution 'SHELXS-97 (Sheldrick, 1990)'
_diffrn_ambient_temperature 113(2)
_diffrn_detector_area_resol_mean 7.31
_diffrn_measured_fraction_theta_full 0.999
_diffrn_measured_fraction_theta_max 0.999
_diffrn_measurement_device_type 'Rigaku Saturn'
_diffrn_measurement_method \w
_diffrn_radiation_monochromator confocal
_diffrn_radiation_source 'Rotating anode'
_diffrn_radiation_type MoK\a
_diffrn_radiation_wavelength 0.71070
_diffrn_reflns_av_R_equivalents 0.0737
_diffrn_reflns_av_sigmaI/netI 0.1308
_diffrn_reflns_limit_h_max 17
_diffrn_reflns_limit_h_min -17
_diffrn_reflns_limit_k_max 11
_diffrn_reflns_limit_k_min -11
_diffrn_reflns_limit_l_max 18
_diffrn_reflns_limit_l_min -18
_diffrn_reflns_number 20003
_diffrn_reflns_theta_full 27.84
_diffrn_reflns_theta_max 27.84
_diffrn_reflns_theta_min 1.49
_exptl_absorpt_coefficient_mu 0.101
_exptl_absorpt_correction_T_max 0.9900
_exptl_absorpt_correction_T_min 0.9722
_exptl_absorpt_correction_type multi-scan
_exptl_absorpt_process_details 'Jacobson, R. (1998) Private communication'
_exptl_crystal_colour colorless
_exptl_crystal_density_diffrn 1.371
_exptl_crystal_density_method 'not measured'
_exptl_crystal_description prism
_exptl_crystal_F_000 680
_exptl_crystal_size_max 0.28
_exptl_crystal_size_mid 0.24
_exptl_crystal_size_min 0.10
_refine_diff_density_max 0.263
_refine_diff_density_min -0.262
_refine_diff_density_rms 0.054
_refine_ls_abs_structure_details 'Flack H D (1983), Acta Cryst. A39, 876-881'
_refine_ls_abs_structure_Flack 0.1(11)
_refine_ls_extinction_coef 0.0289(18)
_refine_ls_extinction_expression Fc^*^=kFc[1+0.001xFc^2^\l^3^/sin(2\q)]^-1/4^
_refine_ls_extinction_method SHELXL
_refine_ls_goodness_of_fit_ref 0.799
_refine_ls_hydrogen_treatment constr
_refine_ls_matrix_type full
_refine_ls_number_parameters 437
_refine_ls_number_reflns 7502
_refine_ls_number_restraints 1
_refine_ls_restrained_S_all 0.799
_refine_ls_R_factor_all 0.0956
_refine_ls_R_factor_gt 0.0472
_refine_ls_shift/su_max 0.000
_refine_ls_shift/su_mean 0.000
_refine_ls_structure_factor_coef Fsqd
_refine_ls_weighting_details 'calc w=1/[\s^2^(Fo^2^)+(0.0652P)^2^+0.0000P] where P=(Fo^2^+2Fc^2^)/3'
_refine_ls_weighting_scheme calc
_refine_ls_wR_factor_gt 0.1031
_refine_ls_wR_factor_ref 0.1338
_reflns_number_gt 3509
_reflns_number_total 7502
_reflns_threshold_expression >2sigma(I)
_cod_data_source_file jo8015067_si_003.cif
_cod_data_source_block shelxl
_cod_database_code 4023841

loop_
_symmetry_equiv_pos_as_xyz
'x, y, z'
'-x, y+1/2, -z'

loop_
_atom_site_label
_atom_site_type_symbol
_atom_site_fract_x
_atom_site_fract_y
_atom_site_fract_z
_atom_site_U_iso_or_equiv
_atom_site_adp_type
_atom_site_occupancy
_atom_site_symmetry_multiplicity
_atom_site_calc_flag
_atom_site_refinement_flags
_atom_site_disorder_assembly
_atom_site_disorder_group
C1 C 0.3846(2) 0.1997(3) 0.9814(2) 0.0251(7) Uani 1 1 d . . .
C2 C 0.4256(2) 0.1816(4) 1.0809(2) 0.0279(7) Uani 1 1 d . . .
H2 H 0.4809 0.2453 1.1131 0.033 Uiso 1 1 calc R . .
C3 C 0.3856(2) 0.0701(4) 1.1332(2) 0.0316(8) Uani 1 1 d . . .
H3 H 0.4145 0.0561 1.2011 0.038 Uiso 1 1 calc R . .
C4 C 0.3040(2) -0.0204(4) 1.0869(2) 0.0343(8) Uani 1 1 d . . .
H4 H 0.2773 -0.0976 1.1226 0.041 Uiso 1 1 calc R . .
C5 C 0.2612(3) 0.0014(4) 0.9889(2) 0.0373(8) Uani 1 1 d . . .
H5 H 0.2038 -0.0589 0.9574 0.045 Uiso 1 1 calc R . .
C6 C 0.3018(2) 0.1113(4) 0.9361(2) 0.0332(8) Uani 1 1 d . . .
H6 H 0.2723 0.1256 0.8684 0.040 Uiso 1 1 calc R . .
C7 C 0.4284(2) 0.3207(3) 0.9243(2) 0.0266(7) Uani 1 1 d . . .
H7 H 0.4889 0.3722 0.9678 0.032 Uiso 1 1 calc R . .
C8 C 0.3494(3) 0.4431(4) 0.8757(2) 0.0339(8) Uani 1 1 d . . .
H8A H 0.2820 0.4237 0.8920 0.041 Uiso 1 1 calc R . .
H8B H 0.3730 0.5478 0.8989 0.041 Uiso 1 1 calc R . .
C9 C 0.4037(3) 0.3216(4) 0.7504(2) 0.0325(8) Uani 1 1 d . . .
C10 C 0.5377(2) 0.1542(4) 0.8407(2) 0.0261(7) Uani 1 1 d . . .
C11 C 0.5808(2) 0.1383(4) 0.7479(2) 0.0310(8) Uani 1 1 d . . .
C12 C 0.5652(2) -0.0013(4) 0.6863(2) 0.0297(7) Uani 1 1 d . . .
C13 C 0.6335(3) -0.0242(4) 0.6232(2) 0.0359(8) Uani 1 1 d . . .
H13 H 0.6878 0.0466 0.6230 0.043 Uiso 1 1 calc R . .
C14 C 0.6195(3) -0.1514(5) 0.5617(3) 0.0471(10) Uani 1 1 d . . .
H14 H 0.6644 -0.1686 0.5187 0.057 Uiso 1 1 calc R . .
C15 C 0.5407(3) -0.2526(5) 0.5631(3) 0.0489(10) Uani 1 1 d . . .
H15 H 0.5326 -0.3401 0.5211 0.059 Uiso 1 1 calc R . .
C16 C 0.4734(3) -0.2324(4) 0.6225(3) 0.0423(9) Uani 1 1 d . . .
H16 H 0.4194 -0.3042 0.6216 0.051 Uiso 1 1 calc R . .
C17 C 0.4855(2) -0.1035(4) 0.6849(2) 0.0315(8) Uani 1 1 d . . .
C18 C 0.3340(2) -0.1658(4) 0.7423(3) 0.0432(9) Uani 1 1 d . . .
H18A H 0.2854 -0.1509 0.6793 0.065 Uiso 1 1 calc R . .
H18B H 0.3009 -0.1375 0.7957 0.065 Uiso 1 1 calc R . .
H18C H 0.3551 -0.2744 0.7492 0.065 Uiso 1 1 calc R . .
C19 C 0.9283(2) 0.5635(4) 0.5770(2) 0.0268(7) Uani 1 1 d . . .
C20 C 0.8422(2) 0.5975(4) 0.5039(2) 0.0310(8) Uani 1 1 d . . .
H20 H 0.8468 0.6753 0.4572 0.037 Uiso 1 1 calc R . .
C21 C 0.7506(2) 0.5213(4) 0.4975(2) 0.0341(8) Uani 1 1 d . . .
H21 H 0.6925 0.5477 0.4474 0.041 Uiso 1 1 calc R . .
C22 C 0.7430(3) 0.4060(4) 0.5642(2) 0.0375(9) Uani 1 1 d . . .
H22 H 0.6799 0.3531 0.5603 0.045 Uiso 1 1 calc R . .
C23 C 0.8290(3) 0.3687(4) 0.6369(3) 0.0432(9) Uani 1 1 d . . .
H23 H 0.8245 0.2894 0.6826 0.052 Uiso 1 1 calc R . .
C24 C 0.9204(2) 0.4453(4) 0.6432(2) 0.0357(8) Uani 1 1 d . . .
H24 H 0.9787 0.4179 0.6928 0.043 Uiso 1 1 calc R . .
C25 C 1.0272(2) 0.6519(4) 0.5837(2) 0.0293(7) Uani 1 1 d . . .
H25 H 1.0298 0.6980 0.5188 0.035 Uiso 1 1 calc R . .
C26 C 1.1251(2) 0.5597(4) 0.6251(2) 0.0392(9) Uani 1 1 d . . .
H26A H 1.1136 0.4481 0.6112 0.047 Uiso 1 1 calc R . .
H26B H 1.1822 0.5952 0.5961 0.047 Uiso 1 1 calc R . .
C27 C 1.1029(2) 0.7218(4) 0.7476(2) 0.0333(8) Uani 1 1 d . . .
C28 C 0.9904(2) 0.9137(4) 0.6512(2) 0.0288(7) Uani 1 1 d . . .
C29 C 1.0272(2) 1.0338(4) 0.7324(2) 0.0302(8) Uani 1 1 d . . .
C30 C 0.9705(2) 1.0637(4) 0.8082(2) 0.0291(7) Uani 1 1 d . . .
C31 C 0.9979(3) 1.1910(4) 0.8701(2) 0.0378(9) Uani 1 1 d . . .
H31 H 1.0521 1.2569 0.8615 0.045 Uiso 1 1 calc R . .
C32 C 0.9462(3) 1.2219(5) 0.9443(3) 0.0475(10) Uani 1 1 d . . .
H32 H 0.9646 1.3087 0.9861 0.057 Uiso 1 1 calc R . .
C33 C 0.8675(3) 1.1239(5) 0.9562(3) 0.0496(10) Uani 1 1 d . . .
H33 H 0.8317 1.1443 1.0063 0.060 Uiso 1 1 calc R . .
C34 C 0.8405(3) 0.9964(4) 0.8958(2) 0.0394(9) Uani 1 1 d . . .
H34 H 0.7867 0.9300 0.9047 0.047 Uiso 1 1 calc R . .
C35 C 0.8921(2) 0.9671(4) 0.8232(2) 0.0314(8) Uani 1 1 d . . .
C36 C 0.8019(3) 0.7280(4) 0.7820(3) 0.0458(10) Uani 1 1 d . . .
H36A H 0.8293 0.6839 0.8471 0.069 Uiso 1 1 calc R . .
H36B H 0.7944 0.6462 0.7326 0.069 Uiso 1 1 calc R . .
H36C H 0.7347 0.7749 0.7803 0.069 Uiso 1 1 calc R . .
N1 N 0.45836(18) 0.2569(3) 0.83624(17) 0.0245(6) Uani 1 1 d . . .
N2 N 1.04071(18) 0.7733(3) 0.66078(18) 0.0270(6) Uani 1 1 d . . .
O1 O 0.34045(17) 0.4308(3) 0.77079(16) 0.0398(6) Uani 1 1 d . . .
O2 O 0.4085(2) 0.2865(3) 0.66850(16) 0.0462(7) Uani 1 1 d . . .
O3 O 0.58223(15) 0.0927(3) 0.91604(15) 0.0331(5) Uani 1 1 d . . .
O4 O 0.63984(18) 0.2404(3) 0.73683(17) 0.0448(7) Uani 1 1 d . . .
O5 O 0.42240(16) -0.0704(3) 0.74636(17) 0.0363(6) Uani 1 1 d . . .
O6 O 1.14817(16) 0.5883(3) 0.73028(16) 0.0389(6) Uani 1 1 d . . .
O7 O 1.11695(17) 0.7819(3) 0.82658(16) 0.0396(6) Uani 1 1 d . . .
O8 O 0.92852(16) 0.9509(3) 0.57715(15) 0.0349(6) Uani 1 1 d . . .
O9 O 1.10130(18) 1.1118(3) 0.72278(17) 0.0454(7) Uani 1 1 d . . .
O10 O 0.87089(17) 0.8431(3) 0.76184(16) 0.0360(6) Uani 1 1 d . . .

loop_
_atom_site_aniso_label
_atom_site_aniso_U_11
_atom_site_aniso_U_22
_atom_site_aniso_U_33
_atom_site_aniso_U_23
_atom_site_aniso_U_13
_atom_site_aniso_U_12
C1 0.0242(15) 0.0251(17) 0.0267(17) -0.0008(14) 0.0071(13) 0.0023(13)
C2 0.0258(16) 0.0323(18) 0.0232(17) -0.0014(14) 0.0005(13) -0.0003(14)
C3 0.0321(17) 0.040(2) 0.0224(16) 0.0020(15) 0.0048(14) 0.0069(16)
C4 0.0376(19) 0.0309(19) 0.036(2) 0.0041(16) 0.0119(15) 0.0018(16)
C5 0.0371(19) 0.040(2) 0.034(2) -0.0030(17) 0.0057(15) -0.0106(17)
C6 0.0367(18) 0.0370(19) 0.0231(17) -0.0006(15) 0.0009(14) -0.0045(16)
C7 0.0291(17) 0.0248(17) 0.0257(17) -0.0045(14) 0.0053(14) -0.0007(14)
C8 0.0422(19) 0.0309(18) 0.0302(18) 0.0046(15) 0.0111(15) 0.0092(16)
C9 0.039(2) 0.0305(19) 0.0261(19) 0.0024(15) 0.0021(16) 0.0076(16)
C10 0.0286(17) 0.0261(18) 0.0247(17) -0.0021(14) 0.0082(13) -0.0057(15)
C11 0.0319(17) 0.0330(19) 0.0297(18) -0.0036(15) 0.0105(15) 0.0000(16)
C12 0.0323(18) 0.0304(18) 0.0242(17) -0.0012(15) 0.0018(14) 0.0023(15)
C13 0.0359(19) 0.044(2) 0.0252(18) -0.0079(16) 0.0019(14) 0.0078(17)
C14 0.047(2) 0.066(3) 0.029(2) -0.013(2) 0.0089(17) 0.008(2)
C15 0.042(2) 0.052(2) 0.048(2) -0.014(2) -0.0004(18) 0.005(2)
C16 0.035(2) 0.046(2) 0.040(2) -0.0071(19) -0.0035(17) 0.0050(19)
C17 0.0312(17) 0.034(2) 0.0277(18) -0.0037(16) 0.0034(14) 0.0066(16)
C18 0.035(2) 0.046(2) 0.048(2) 0.0021(19) 0.0064(17) -0.0153(18)
C19 0.0260(16) 0.0347(19) 0.0191(15) -0.0085(14) 0.0040(12) 0.0012(15)
C20 0.0306(17) 0.0344(18) 0.0262(17) -0.0021(16) 0.0024(13) 0.0008(15)
C21 0.0325(18) 0.038(2) 0.0282(18) -0.0031(16) -0.0007(14) 0.0016(16)
C22 0.0315(18) 0.043(2) 0.036(2) -0.0050(17) 0.0039(15) -0.0078(17)
C23 0.043(2) 0.038(2) 0.046(2) 0.0070(18) 0.0032(18) -0.0095(18)
C24 0.0313(18) 0.037(2) 0.0339(19) 0.0023(17) -0.0033(14) -0.0030(16)
C25 0.0254(16) 0.0379(19) 0.0247(17) -0.0085(15) 0.0058(13) 0.0009(15)
C26 0.0316(18) 0.052(2) 0.032(2) -0.0164(17) 0.0034(15) 0.0037(17)
C27 0.0212(16) 0.051(2) 0.0272(19) -0.0045(17) 0.0038(14) -0.0035(16)
C28 0.0289(17) 0.034(2) 0.0256(17) -0.0003(15) 0.0107(14) -0.0063(15)
C29 0.0321(18) 0.0335(19) 0.0251(18) -0.0006(15) 0.0068(14) -0.0018(16)
C30 0.0290(17) 0.0315(19) 0.0250(17) 0.0006(15) 0.0022(13) 0.0035(15)
C31 0.041(2) 0.042(2) 0.0298(19) -0.0036(16) 0.0053(15) 0.0015(17)
C32 0.054(2) 0.052(3) 0.034(2) -0.0152(19) 0.0040(18) 0.012(2)
C33 0.048(2) 0.070(3) 0.035(2) -0.003(2) 0.0173(18) 0.012(2)
C34 0.0372(19) 0.048(2) 0.034(2) -0.0016(18) 0.0114(16) 0.0038(18)
C35 0.0302(17) 0.039(2) 0.0258(17) -0.0031(15) 0.0075(14) 0.0044(16)
C36 0.040(2) 0.041(2) 0.061(3) 0.005(2) 0.0205(19) -0.0131(18)
N1 0.0264(13) 0.0279(14) 0.0191(13) 0.0014(11) 0.0048(10) 0.0048(12)
N2 0.0260(13) 0.0340(16) 0.0211(13) -0.0075(12) 0.0056(10) 0.0008(12)
O1 0.0504(15) 0.0389(14) 0.0276(13) 0.0035(11) 0.0033(11) 0.0179(12)
O2 0.0654(17) 0.0495(16) 0.0219(13) 0.0003(12) 0.0056(12) 0.0138(13)
O3 0.0324(12) 0.0400(14) 0.0254(12) 0.0045(11) 0.0032(10) 0.0040(11)
O4 0.0541(15) 0.0458(15) 0.0428(15) -0.0087(13) 0.0283(12) -0.0168(14)
O5 0.0295(12) 0.0352(14) 0.0430(14) -0.0007(11) 0.0056(11) -0.0068(11)
O6 0.0288(12) 0.0482(15) 0.0352(14) -0.0124(12) -0.0023(10) 0.0122(12)
O7 0.0373(13) 0.0519(16) 0.0255(13) -0.0057(12) -0.0014(10) 0.0026(12)
O8 0.0403(13) 0.0391(14) 0.0234(12) 0.0025(11) 0.0031(10) -0.0024(12)
O9 0.0473(14) 0.0492(16) 0.0421(15) -0.0049(13) 0.0153(12) -0.0202(13)
O10 0.0392(14) 0.0346(14) 0.0387(14) -0.0057(11) 0.0185(11) -0.0096(11)

loop_
_atom_type_symbol
_atom_type_description
_atom_type_scat_dispersion_real
_atom_type_scat_dispersion_imag
_atom_type_scat_source
C C 0.0033 0.0016 'International Tables Vol C Tables 4.2.6.8 and 6.1.1.4'
H H 0.0000 0.0000 'International Tables Vol C Tables 4.2.6.8 and 6.1.1.4'
N N 0.0061 0.0033 'International Tables Vol C Tables 4.2.6.8 and 6.1.1.4'
O O 0.0106 0.0060 'International Tables Vol C Tables 4.2.6.8 and 6.1.1.4'

loop_
_geom_angle_atom_site_label_1
_geom_angle_atom_site_label_2
_geom_angle_atom_site_label_3
_geom_angle
_geom_angle_site_symmetry_1
_geom_angle_site_symmetry_3
_geom_angle_publ_flag
C6 C1 C2 119.7(3) . . ?
C6 C1 C7 120.5(3) . . ?
C2 C1 C7 119.7(3) . . ?
C1 C2 C3 119.7(3) . . ?
C1 C2 H2 120.1 . . ?
C3 C2 H2 120.1 . . ?
C4 C3 C2 120.2(3) . . ?
C4 C3 H3 119.9 . . ?
C2 C3 H3 119.9 . . ?
C5 C4 C3 119.9(3) . . ?
C5 C4 H4 120.1 . . ?
C3 C4 H4 120.1 . . ?
C4 C5 C6 120.1(3) . . ?
C4 C5 H5 119.9 . . ?
C6 C5 H5 119.9 . . ?
C1 C6 C5 120.3(3) . . ?
C1 C6 H6 119.8 . . ?
C5 C6 H6 119.8 . . ?
N1 C7 C1 112.8(2) . . ?
N1 C7 C8 100.0(2) . . ?
C1 C7 C8 113.7(2) . . ?
N1 C7 H7 110.0 . . ?
C1 C7 H7 110.0 . . ?
C8 C7 H7 110.0 . . ?
O1 C8 C7 106.8(2) . . ?
O1 C8 H8A 110.4 . . ?
C7 C8 H8A 110.4 . . ?
O1 C8 H8B 110.4 . . ?
C7 C8 H8B 110.4 . . ?
H8A C8 H8B 108.6 . . ?
O2 C9 O1 123.5(3) . . ?
O2 C9 N1 126.7(3) . . ?
O1 C9 N1 109.7(3) . . ?
O3 C10 N1 123.2(3) . . ?
O3 C10 C11 119.5(3) . . ?
N1 C10 C11 116.6(3) . . ?
O4 C11 C12 122.2(3) . . ?
O4 C11 C10 114.6(3) . . ?
C12 C11 C10 122.5(3) . . ?
C17 C12 C13 120.1(3) . . ?
C17 C12 C11 122.8(3) . . ?
C13 C12 C11 117.0(3) . . ?
C14 C13 C12 118.9(3) . . ?
C14 C13 H13 120.5 . . ?
C12 C13 H13 120.5 . . ?
C15 C14 C13 119.7(3) . . ?
C15 C14 H14 120.1 . . ?
C13 C14 H14 120.1 . . ?
C16 C15 C14 122.5(4) . . ?
C16 C15 H15 118.7 . . ?
C14 C15 H15 118.7 . . ?
C15 C16 C17 118.8(4) . . ?
C15 C16 H16 120.6 . . ?
C17 C16 H16 120.6 . . ?
O5 C17 C12 116.1(3) . . ?
O5 C17 C16 124.0(3) . . ?
C12 C17 C16 120.0(3) . . ?
O5 C18 H18A 109.5 . . ?
O5 C18 H18B 109.5 . . ?
H18A C18 H18B 109.5 . . ?
O5 C18 H18C 109.5 . . ?
H18A C18 H18C 109.5 . . ?
H18B C18 H18C 109.5 . . ?
C20 C19 C24 118.1(3) . . ?
C20 C19 C25 120.4(3) . . ?
C24 C19 C25 121.5(3) . . ?
C21 C20 C19 121.5(3) . . ?
C21 C20 H20 119.2 . . ?
C19 C20 H20 119.2 . . ?
C20 C21 C22 120.0(3) . . ?
C20 C21 H21 120.0 . . ?
C22 C21 H21 120.0 . . ?
C21 C22 C23 119.2(3) . . ?
C21 C22 H22 120.4 . . ?
C23 C22 H22 120.4 . . ?
C24 C23 C22 120.7(3) . . ?
C24 C23 H23 119.7 . . ?
C22 C23 H23 119.7 . . ?
C23 C24 C19 120.5(3) . . ?
C23 C24 H24 119.8 . . ?
C19 C24 H24 119.8 . . ?
N2 C25 C19 111.4(2) . . ?
N2 C25 C26 98.0(2) . . ?
C19 C25 C26 114.8(3) . . ?
N2 C25 H25 110.7 . . ?
C19 C25 H25 110.7 . . ?
C26 C25 H25 110.7 . . ?
O6 C26 C25 105.3(2) . . ?
O6 C26 H26A 110.7 . . ?
C25 C26 H26A 110.7 . . ?
O6 C26 H26B 110.7 . . ?
C25 C26 H26B 110.7 . . ?
H26A C26 H26B 108.8 . . ?
O7 C27 O6 123.6(3) . . ?
O7 C27 N2 127.6(3) . . ?
O6 C27 N2 108.8(3) . . ?
O8 C28 N2 122.7(3) . . ?
O8 C28 C29 119.7(3) . . ?
N2 C28 C29 117.0(3) . . ?
O9 C29 C30 122.9(3) . . ?
O9 C29 C28 115.0(3) . . ?
C30 C29 C28 121.8(3) . . ?
C35 C30 C31 118.8(3) . . ?
C35 C30 C29 122.2(3) . . ?
C31 C30 C29 119.0(3) . . ?
C32 C31 C30 120.6(3) . . ?
C32 C31 H31 119.7 . . ?
C30 C31 H31 119.7 . . ?
C33 C32 C31 118.9(4) . . ?
C33 C32 H32 120.5 . . ?
C31 C32 H32 120.5 . . ?
C34 C33 C32 120.9(3) . . ?
C34 C33 H33 119.5 . . ?
C32 C33 H33 119.5 . . ?
C35 C34 C33 119.6(4) . . ?
C35 C34 H34 120.2 . . ?
C33 C34 H34 120.2 . . ?
O10 C35 C34 123.0(3) . . ?
O10 C35 C30 115.8(3) . . ?
C34 C35 C30 121.2(3) . . ?
O10 C36 H36A 109.5 . . ?
O10 C36 H36B 109.5 . . ?
H36A C36 H36B 109.5 . . ?
O10 C36 H36C 109.5 . . ?
H36A C36 H36C 109.5 . . ?
H36B C36 H36C 109.5 . . ?
C10 N1 C9 123.8(3) . . ?
C10 N1 C7 123.4(2) . . ?
C9 N1 C7 112.6(3) . . ?
C28 N2 C27 123.6(3) . . ?
C28 N2 C25 125.0(3) . . ?
C27 N2 C25 111.1(3) . . ?
C9 O1 C8 110.8(2) . . ?
C17 O5 C18 118.3(3) . . ?
C27 O6 C26 108.9(3) . . ?
C35 O10 C36 118.5(3) . . ?

loop_
_geom_bond_atom_site_label_1
_geom_bond_atom_site_label_2
_geom_bond_distance
_geom_bond_site_symmetry_2
_geom_bond_publ_flag
C1 C6 1.376(4) . ?
C1 C2 1.387(4) . ?
C1 C7 1.513(4) . ?
C2 C3 1.389(4) . ?
C2 H2 0.9500 . ?
C3 C4 1.381(4) . ?
C3 H3 0.9500 . ?
C4 C5 1.377(4) . ?
C4 H4 0.9500 . ?
C5 C6 1.386(4) . ?
C5 H5 0.9500 . ?
C6 H6 0.9500 . ?
C7 N1 1.485(4) . ?
C7 C8 1.542(4) . ?
C7 H7 1.0000 . ?
C8 O1 1.451(4) . ?
C8 H8A 0.9900 . ?
C8 H8B 0.9900 . ?
C9 O2 1.202(4) . ?
C9 O1 1.339(4) . ?
C9 N1 1.378(4) . ?
C10 O3 1.212(3) . ?
C10 N1 1.373(4) . ?
C10 C11 1.540(4) . ?
C11 O4 1.217(4) . ?
C11 C12 1.471(4) . ?
C12 C17 1.380(4) . ?
C12 C13 1.417(4) . ?
C13 C14 1.385(5) . ?
C13 H13 0.9500 . ?
C14 C15 1.372(5) . ?
C14 H14 0.9500 . ?
C15 C16 1.365(5) . ?
C15 H15 0.9500 . ?
C16 C17 1.405(5) . ?
C16 H16 0.9500 . ?
C17 O5 1.362(4) . ?
C18 O5 1.431(4) . ?
C18 H18A 0.9800 . ?
C18 H18B 0.9800 . ?
C18 H18C 0.9800 . ?
C19 C20 1.388(4) . ?
C19 C24 1.400(4) . ?
C19 C25 1.510(4) . ?
C20 C21 1.374(4) . ?
C20 H20 0.9500 . ?
C21 C22 1.386(5) . ?
C21 H21 0.9500 . ?
C22 C23 1.391(4) . ?
C22 H22 0.9500 . ?
C23 C24 1.374(4) . ?
C23 H23 0.9500 . ?
C24 H24 0.9500 . ?
C25 N2 1.488(4) . ?
C25 C26 1.529(4) . ?
C25 H25 1.0000 . ?
C26 O6 1.457(4) . ?
C26 H26A 0.9900 . ?
C26 H26B 0.9900 . ?
C27 O7 1.199(4) . ?
C27 O6 1.350(4) . ?
C27 N2 1.384(4) . ?
C28 O8 1.215(3) . ?
C28 N2 1.381(4) . ?
C28 C29 1.539(4) . ?
C29 O9 1.229(4) . ?
C29 C30 1.457(4) . ?
C30 C35 1.392(4) . ?
C30 C31 1.399(4) . ?
C31 C32 1.396(5) . ?
C31 H31 0.9500 . ?
C32 C33 1.388(5) . ?
C32 H32 0.9500 . ?
C33 C34 1.388(5) . ?
C33 H33 0.9500 . ?
C34 C35 1.373(4) . ?
C34 H34 0.9500 . ?
C35 O10 1.364(4) . ?
C36 O10 1.427(4) . ?
C36 H36A 0.9800 . ?
C36 H36B 0.9800 . ?
C36 H36C 0.9800 . ?

loop_
_geom_torsion_atom_site_label_1
_geom_torsion_atom_site_label_2
_geom_torsion_atom_site_label_3
_geom_torsion_atom_site_label_4
_geom_torsion
_geom_torsion_site_symmetry_1
_geom_torsion_site_symmetry_2
_geom_torsion_site_symmetry_3
_geom_torsion_site_symmetry_4
_geom_torsion_publ_flag
C6 C1 C2 C3 2.7(4) . . . . ?
C7 C1 C2 C3 -179.8(3) . . . . ?
C1 C2 C3 C4 -1.3(5) . . . . ?
C2 C3 C4 C5 -0.9(5) . . . . ?
C3 C4 C5 C6 1.7(5) . . . . ?
C2 C1 C6 C5 -1.9(5) . . . . ?
C7 C1 C6 C5 -179.4(3) . . . . ?
C4 C5 C6 C1 -0.3(5) . . . . ?
C6 C1 C7 N1 -55.6(4) . . . . ?
C2 C1 C7 N1 126.9(3) . . . . ?
C6 C1 C7 C8 57.5(4) . . . . ?
C2 C1 C7 C8 -120.1(3) . . . . ?
N1 C7 C8 O1 2.4(3) . . . . ?
C1 C7 C8 O1 -118.2(3) . . . . ?
O3 C10 C11 O4 -91.4(4) . . . . ?
N1 C10 C11 O4 79.5(4) . . . . ?
O3 C10 C11 C12 79.1(4) . . . . ?
N1 C10 C11 C12 -110.0(3) . . . . ?
O4 C11 C12 C17 -167.4(3) . . . . ?
C10 C11 C12 C17 22.8(5) . . . . ?
O4 C11 C12 C13 9.5(5) . . . . ?
C10 C11 C12 C13 -160.3(3) . . . . ?
C17 C12 C13 C14 -1.0(5) . . . . ?
C11 C12 C13 C14 -178.0(3) . . . . ?
C12 C13 C14 C15 -0.1(5) . . . . ?
C13 C14 C15 C16 0.8(6) . . . . ?
C14 C15 C16 C17 -0.3(6) . . . . ?
C13 C12 C17 O5 -178.5(3) . . . . ?
C11 C12 C17 O5 -1.7(4) . . . . ?
C13 C12 C17 C16 1.5(5) . . . . ?
C11 C12 C17 C16 178.3(3) . . . . ?
C15 C16 C17 O5 179.1(3) . . . . ?
C15 C16 C17 C12 -0.9(5) . . . . ?
C24 C19 C20 C21 1.8(5) . . . . ?
C25 C19 C20 C21 -178.5(3) . . . . ?
C19 C20 C21 C22 -0.9(5) . . . . ?
C20 C21 C22 C23 -0.2(5) . . . . ?
C21 C22 C23 C24 0.3(5) . . . . ?
C22 C23 C24 C19 0.6(5) . . . . ?
C20 C19 C24 C23 -1.7(5) . . . . ?
C25 C19 C24 C23 178.6(3) . . . . ?
C20 C19 C25 N2 100.5(3) . . . . ?
C24 C19 C25 N2 -79.8(4) . . . . ?
C20 C19 C25 C26 -149.3(3) . . . . ?
C24 C19 C25 C26 30.4(4) . . . . ?
N2 C25 C26 O6 26.6(3) . . . . ?
C19 C25 C26 O6 -91.5(3) . . . . ?
O8 C28 C29 O9 -87.2(4) . . . . ?
N2 C28 C29 O9 84.1(4) . . . . ?
O8 C28 C29 C30 86.0(4) . . . . ?
N2 C28 C29 C30 -102.7(3) . . . . ?
O9 C29 C30 C35 -174.8(3) . . . . ?
C28 C29 C30 C35 12.6(5) . . . . ?
O9 C29 C30 C31 3.1(5) . . . . ?
C28 C29 C30 C31 -169.5(3) . . . . ?
C35 C30 C31 C32 -1.1(5) . . . . ?
C29 C30 C31 C32 -179.1(3) . . . . ?
C30 C31 C32 C33 0.3(5) . . . . ?
C31 C32 C33 C34 0.3(5) . . . . ?
C32 C33 C34 C35 -0.2(5) . . . . ?
C33 C34 C35 O10 179.1(3) . . . . ?
C33 C34 C35 C30 -0.6(5) . . . . ?
C31 C30 C35 O10 -178.5(3) . . . . ?
C29 C30 C35 O10 -0.6(4) . . . . ?
C31 C30 C35 C34 1.3(5) . . . . ?
C29 C30 C35 C34 179.2(3) . . . . ?
O3 C10 N1 C9 -176.6(3) . . . . ?
C11 C10 N1 C9 12.9(4) . . . . ?
O3 C10 N1 C7 9.1(5) . . . . ?
C11 C10 N1 C7 -161.4(3) . . . . ?
O2 C9 N1 C10 9.0(5) . . . . ?
O1 C9 N1 C10 -172.3(3) . . . . ?
O2 C9 N1 C7 -176.2(3) . . . . ?
O1 C9 N1 C7 2.6(4) . . . . ?
C1 C7 N1 C10 -67.0(4) . . . . ?
C8 C7 N1 C10 171.9(3) . . . . ?
C1 C7 N1 C9 118.1(3) . . . . ?
C8 C7 N1 C9 -3.0(3) . . . . ?
O8 C28 N2 C27 -172.9(3) . . . . ?
C29 C28 N2 C27 16.1(4) . . . . ?
O8 C28 N2 C25 0.5(5) . . . . ?
C29 C28 N2 C25 -170.5(3) . . . . ?
O7 C27 N2 C28 5.7(5) . . . . ?
O6 C27 N2 C28 -174.1(3) . . . . ?
O7 C27 N2 C25 -168.5(3) . . . . ?
O6 C27 N2 C25 11.7(3) . . . . ?
C19 C25 N2 C28 -77.2(4) . . . . ?
C26 C25 N2 C28 162.1(3) . . . . ?
C19 C25 N2 C27 96.9(3) . . . . ?
C26 C25 N2 C27 -23.8(3) . . . . ?
O2 C9 O1 C8 178.0(3) . . . . ?
N1 C9 O1 C8 -0.8(4) . . . . ?
C7 C8 O1 C9 -1.1(3) . . . . ?
C12 C17 O5 C18 175.2(3) . . . . ?
C16 C17 O5 C18 -4.7(4) . . . . ?
O7 C27 O6 C26 -172.5(3) . . . . ?
N2 C27 O6 C26 7.3(3) . . . . ?
C25 C26 O6 C27 -22.6(3) . . . . ?
C34 C35 O10 C36 -8.6(5) . . . . ?
C30 C35 O10 C36 171.2(3) . . . . ?
